data_7019187
loop_
_publ_author_name
'Tardiff, Bennett J.'
'Hesp, Kevin D.'
'Ferguson, Michael J.'
'Stradiotto, Mark'

_publ_section_title
;
 Generation of [(IPr)Pd(PR(2)Cl)] complexes via P-Cl reductive
 elimination.
;
_journal_issue 26
_journal_name_full 'Dalton transactions (Cambridge, England : 2003)'
_journal_page_first 7883
_journal_page_last 7885
_journal_paper_doi 10.1039/c1dt11910a
_journal_volume 41
_journal_year 2012
_chemical_formula_moiety 'C39 H58 Cl N2 P Pd'
_chemical_formula_sum 'C39 H58 Cl N2 P Pd'
_chemical_formula_weight 727.69
_chemical_name_systematic
;
?
;
_space_group_IT_number 14
_symmetry_cell_setting monoclinic
_symmetry_space_group_name_Hall '-P 2yn'
_symmetry_space_group_name_H-M 'P 1 21/n 1'
_atom_sites_solution_hydrogens geom
_atom_sites_solution_primary direct
_atom_sites_solution_secondary difmap
_audit_creation_method SHELXL-97
_cell_angle_alpha 90.00
_cell_angle_beta 96.2170(10)
_cell_angle_gamma 90.00
_cell_formula_units_Z 4
_cell_length_a 12.3612(6)
_cell_length_b 21.7925(10)
_cell_length_c 14.5546(7)
_cell_measurement_reflns_used 5809
_cell_measurement_temperature 173(2)
_cell_measurement_theta_max 20.70
_cell_measurement_theta_min 2.26
_cell_volume 3897.7(3)
_computing_cell_refinement 'Bruker SAINT'
_computing_data_collection 'Bruker APEX2'
_computing_data_reduction 'Bruker SAINT'
_computing_molecular_graphics 'Bruker SHELXTL'
_computing_publication_material 'Bruker SHELXTL'
_computing_structure_refinement 'SHELXL-97 (Sheldrick, 2008)'
_computing_structure_solution 'SHELXS-97 (Sheldrick, 2008)'
_diffrn_ambient_temperature 173(2)
_diffrn_measured_fraction_theta_full 0.997
_diffrn_measured_fraction_theta_max 0.997
_diffrn_measurement_device_type 'Bruker APEX-II CCD'
_diffrn_measurement_method '\w scans'
_diffrn_radiation_monochromator graphite
_diffrn_radiation_source 'fine-focus sealed tube'
_diffrn_radiation_type MoK\a
_diffrn_radiation_wavelength 0.71073
_diffrn_reflns_av_R_equivalents 0.0784
_diffrn_reflns_av_sigmaI/netI 0.0598
_diffrn_reflns_limit_h_max 15
_diffrn_reflns_limit_h_min -15
_diffrn_reflns_limit_k_max 27
_diffrn_reflns_limit_k_min -27
_diffrn_reflns_limit_l_max 18
_diffrn_reflns_limit_l_min -18
_diffrn_reflns_number 31101
_diffrn_reflns_theta_full 26.51
_diffrn_reflns_theta_max 26.51
_diffrn_reflns_theta_min 1.69
_exptl_absorpt_coefficient_mu 0.613
_exptl_absorpt_correction_T_max 0.9747
_exptl_absorpt_correction_T_min 0.7816
_exptl_absorpt_correction_type numerical
_exptl_absorpt_process_details 'SADABS (Sheldrick, 2008)'
_exptl_crystal_colour yellow
_exptl_crystal_density_diffrn 1.240
_exptl_crystal_density_method 'not measured'
_exptl_crystal_description plate
_exptl_crystal_F_000 1536
_exptl_crystal_size_max 0.42
_exptl_crystal_size_mid 0.08
_exptl_crystal_size_min 0.04
_refine_diff_density_max 1.009
_refine_diff_density_min -0.704
_refine_diff_density_rms 0.077
_refine_ls_extinction_method none
_refine_ls_goodness_of_fit_ref 1.007
_refine_ls_hydrogen_treatment constr
_refine_ls_matrix_type full
_refine_ls_number_parameters 397
_refine_ls_number_reflns 8058
_refine_ls_number_restraints 0
_refine_ls_restrained_S_all 1.007
_refine_ls_R_factor_all 0.0791
_refine_ls_R_factor_gt 0.0426
_refine_ls_shift/su_max 0.001
_refine_ls_shift/su_mean 0.000
_refine_ls_structure_factor_coef Fsqd
_refine_ls_weighting_details 'calc w=1/[\s^2^(Fo^2^)+(0.0370P)^2^+3.3703P] where P=(Fo^2^+2Fc^2^)/3'
_refine_ls_weighting_scheme calc
_refine_ls_wR_factor_gt 0.0875
_refine_ls_wR_factor_ref 0.1023
_reflns_number_gt 5491
_reflns_number_total 8058
_reflns_threshold_expression I>2\s(I)
_cod_data_source_file c1dt11910a.txt
_cod_data_source_block dal1164
_cod_depositor_comments
;
The following automatic conversions were performed:

'_symmetry_cell_setting' value 'Monoclinic' changed to 'monoclinic'
according to /home/saulius/struct/CIF-dictionaries/cif_core.dic
dictionary named 'cif_core.dic' version 2.4.1 from 2010-06-29.

Automatic conversion script
Id: cif_fix_values 1891 2012-01-12 08:04:46Z andrius 
;
_cod_original_sg_symbol_H-M P2(1)/n
_cod_database_code 7019187

loop_
_symmetry_equiv_pos_as_xyz
'x, y, z'
'-x+1/2, y+1/2, -z+1/2'
'-x, -y, -z'
'x-1/2, -y-1/2, z-1/2'

loop_
_atom_site_label
_atom_site_type_symbol
_atom_site_fract_x
_atom_site_fract_y
_atom_site_fract_z
_atom_site_U_iso_or_equiv
_atom_site_adp_type
_atom_site_occupancy
_atom_site_symmetry_multiplicity
_atom_site_calc_flag
_atom_site_refinement_flags
Pd Pd 0.19652(2) 0.104518(13) 0.360236(18) 0.03153(9) Uani 1 1 d .
Cl Cl 0.11310(9) -0.03282(4) 0.22167(7) 0.0458(3) Uani 1 1 d .
P P 0.14502(8) 0.06237(4) 0.22711(6) 0.0312(2) Uani 1 1 d .
N1 N 0.1639(2) 0.21343(12) 0.48462(18) 0.0260(6) Uani 1 1 d .
N2 N 0.3189(2) 0.17466(12) 0.52840(19) 0.0276(6) Uani 1 1 d .
C1 C 0.2300(2) 0.16564(15) 0.4659(2) 0.0252(7) Uani 1 1 d .
C2 C 0.2108(3) 0.25035(16) 0.5549(2) 0.0337(8) Uani 1 1 d .
H2 H 0.1797 0.2859 0.5791 0.040 Uiso 1 1 calc R
C3 C 0.3088(3) 0.22623(16) 0.5825(3) 0.0354(9) Uani 1 1 d .
H3 H 0.3610 0.2415 0.6298 0.042 Uiso 1 1 calc R
C11 C 0.0570(2) 0.22342(15) 0.4359(2) 0.0242(7) Uani 1 1 d .
C12 C 0.0474(3) 0.26460(15) 0.3625(2) 0.0300(8) Uani 1 1 d .
C13 C -0.0568(3) 0.27580(16) 0.3193(2) 0.0353(9) Uani 1 1 d .
H13 H -0.0666 0.3045 0.2700 0.042 Uiso 1 1 calc R
C14 C -0.1460(3) 0.24584(17) 0.3469(3) 0.0375(9) Uani 1 1 d .
H14 H -0.2164 0.2534 0.3161 0.045 Uiso 1 1 calc R
C15 C -0.1328(3) 0.20483(17) 0.4193(3) 0.0359(9) Uani 1 1 d .
H15 H -0.1949 0.1843 0.4375 0.043 Uiso 1 1 calc R
C16 C -0.0310(3) 0.19274(15) 0.4666(2) 0.0291(8) Uani 1 1 d .
C17 C 0.1452(3) 0.29553(18) 0.3274(3) 0.0415(10) Uani 1 1 d .
H17 H 0.2121 0.2792 0.3641 0.050 Uiso 1 1 calc R
C18 C 0.1517(5) 0.2793(3) 0.2266(4) 0.101(2) Uani 1 1 d .
H18A H 0.1550 0.2346 0.2199 0.121 Uiso 1 1 calc R
H18B H 0.2172 0.2978 0.2059 0.121 Uiso 1 1 calc R
H18C H 0.0871 0.2951 0.1890 0.121 Uiso 1 1 calc R
C19 C 0.1447(4) 0.3641(2) 0.3392(3) 0.0626(13) Uani 1 1 d .
H19A H 0.1441 0.3742 0.4047 0.075 Uiso 1 1 calc R
H19B H 0.0796 0.3813 0.3039 0.075 Uiso 1 1 calc R
H19C H 0.2099 0.3816 0.3165 0.075 Uiso 1 1 calc R
C20 C -0.0186(3) 0.14895(17) 0.5480(3) 0.0377(9) Uani 1 1 d .
H20 H 0.0609 0.1447 0.5685 0.045 Uiso 1 1 calc R
C21 C -0.0626(4) 0.08557(18) 0.5228(3) 0.0635(13) Uani 1 1 d .
H21A H -0.0497 0.0584 0.5765 0.076 Uiso 1 1 calc R
H21B H -0.0257 0.0691 0.4718 0.076 Uiso 1 1 calc R
H21C H -0.1410 0.0882 0.5036 0.076 Uiso 1 1 calc R
C22 C -0.0725(6) 0.1749(2) 0.6279(3) 0.103(2) Uani 1 1 d .
H22A H -0.0385 0.2142 0.6470 0.123 Uiso 1 1 calc R
H22B H -0.0639 0.1461 0.6799 0.123 Uiso 1 1 calc R
H22C H -0.1501 0.1814 0.6087 0.123 Uiso 1 1 calc R
C31 C 0.4111(3) 0.13328(16) 0.5415(2) 0.0297(8) Uani 1 1 d .
C32 C 0.4977(3) 0.14213(18) 0.4898(3) 0.0388(9) Uani 1 1 d .
C33 C 0.5866(3) 0.1030(2) 0.5072(3) 0.0493(10) Uani 1 1 d .
H33 H 0.6479 0.1082 0.4738 0.059 Uiso 1 1 calc R
C34 C 0.5870(3) 0.0570(2) 0.5723(3) 0.0531(12) Uani 1 1 d .
H34 H 0.6485 0.0308 0.5832 0.064 Uiso 1 1 calc R
C35 C 0.4996(3) 0.04863(18) 0.6214(3) 0.0477(11) Uani 1 1 d .
H35 H 0.5011 0.0165 0.6656 0.057 Uiso 1 1 calc R
C36 C 0.4080(3) 0.08670(16) 0.6073(2) 0.0343(8) Uani 1 1 d .
C37 C 0.4967(3) 0.1928(2) 0.4178(3) 0.0537(12) Uani 1 1 d .
H37 H 0.4190 0.2046 0.4004 0.064 Uiso 1 1 calc R
C38 C 0.5425(4) 0.1716(3) 0.3295(3) 0.0759(16) Uani 1 1 d .
H38A H 0.4985 0.1376 0.3019 0.091 Uiso 1 1 calc R
H38B H 0.6179 0.1579 0.3446 0.091 Uiso 1 1 calc R
H38C H 0.5405 0.2058 0.2856 0.091 Uiso 1 1 calc R
C39 C 0.5561(4) 0.2497(2) 0.4576(4) 0.0722(15) Uani 1 1 d .
H39A H 0.5242 0.2630 0.5131 0.087 Uiso 1 1 calc R
H39B H 0.5489 0.2827 0.4115 0.087 Uiso 1 1 calc R
H39C H 0.6332 0.2401 0.4737 0.087 Uiso 1 1 calc R
C40 C 0.3077(3) 0.07560(18) 0.6562(3) 0.0409(9) Uani 1 1 d .
H40 H 0.2660 0.1150 0.6550 0.049 Uiso 1 1 calc R
C41 C 0.2347(3) 0.02777(19) 0.6040(3) 0.0486(11) Uani 1 1 d .
H41A H 0.2203 0.0399 0.5389 0.058 Uiso 1 1 calc R
H41B H 0.1658 0.0250 0.6313 0.058 Uiso 1 1 calc R
H41C H 0.2711 -0.0122 0.6081 0.058 Uiso 1 1 calc R
C42 C 0.3325(4) 0.0562(2) 0.7582(3) 0.0627(13) Uani 1 1 d .
H42A H 0.3788 0.0872 0.7916 0.075 Uiso 1 1 calc R
H42B H 0.3702 0.0165 0.7615 0.075 Uiso 1 1 calc R
H42C H 0.2642 0.0525 0.7863 0.075 Uiso 1 1 calc R
C51 C 0.0133(3) 0.09007(15) 0.1714(2) 0.0306(8) Uani 1 1 d .
H51 H 0.0208 0.1355 0.1653 0.037 Uiso 1 1 calc R
C52 C -0.0247(3) 0.06606(19) 0.0742(2) 0.0407(9) Uani 1 1 d .
H52A H 0.0302 0.0769 0.0321 0.049 Uiso 1 1 calc R
H52B H -0.0299 0.0208 0.0761 0.049 Uiso 1 1 calc R
C53 C -0.1344(3) 0.09244(18) 0.0361(3) 0.0411(9) Uani 1 1 d .
H53A H -0.1274 0.1373 0.0275 0.049 Uiso 1 1 calc R
H53B H -0.1575 0.0739 -0.0250 0.049 Uiso 1 1 calc R
C54 C -0.2203(3) 0.0800(2) 0.1007(3) 0.0475(10) Uani 1 1 d .
H54A H -0.2899 0.0992 0.0755 0.057 Uiso 1 1 calc R
H54B H -0.2323 0.0352 0.1049 0.057 Uiso 1 1 calc R
C55 C -0.1859(3) 0.1053(2) 0.1964(3) 0.0438(9) Uani 1 1 d .
H55A H -0.2413 0.0945 0.2380 0.053 Uiso 1 1 calc R
H55B H -0.1817 0.1506 0.1932 0.053 Uiso 1 1 calc R
C56 C -0.0752(3) 0.07983(18) 0.2362(3) 0.0388(9) Uani 1 1 d .
H56A H -0.0824 0.0353 0.2476 0.047 Uiso 1 1 calc R
H56B H -0.0528 0.0999 0.2962 0.047 Uiso 1 1 calc R
C61 C 0.2354(3) 0.06528(16) 0.1340(2) 0.0330(8) Uani 1 1 d .
H61 H 0.2006 0.0416 0.0798 0.040 Uiso 1 1 calc R
C62 C 0.2512(3) 0.13218(18) 0.1038(3) 0.0457(10) Uani 1 1 d .
H62A H 0.1797 0.1502 0.0812 0.055 Uiso 1 1 calc R
H62B H 0.2828 0.1566 0.1575 0.055 Uiso 1 1 calc R
C63 C 0.3264(4) 0.1350(2) 0.0273(3) 0.0618(13) Uani 1 1 d .
H63A H 0.2911 0.1142 -0.0285 0.074 Uiso 1 1 calc R
H63B H 0.3385 0.1784 0.0112 0.074 Uiso 1 1 calc R
C64 C 0.4352(4) 0.1048(2) 0.0567(3) 0.0629(13) Uani 1 1 d .
H64A H 0.4796 0.1048 0.0040 0.076 Uiso 1 1 calc R
H64B H 0.4746 0.1288 0.1075 0.076 Uiso 1 1 calc R
C65 C 0.4207(3) 0.0397(2) 0.0885(3) 0.0548(12) Uani 1 1 d .
H65A H 0.4926 0.0223 0.1113 0.066 Uiso 1 1 calc R
H65B H 0.3896 0.0145 0.0355 0.066 Uiso 1 1 calc R
C66 C 0.3459(3) 0.03676(18) 0.1652(3) 0.0424(10) Uani 1 1 d .
H66A H 0.3358 -0.0066 0.1829 0.051 Uiso 1 1 calc R
H66B H 0.3800 0.0589 0.2203 0.051 Uiso 1 1 calc R

loop_
_atom_site_aniso_label
_atom_site_aniso_U_11
_atom_site_aniso_U_22
_atom_site_aniso_U_33
_atom_site_aniso_U_23
_atom_site_aniso_U_13
_atom_site_aniso_U_12
Pd 0.03026(15) 0.03804(16) 0.02618(14) -0.00560(13) 0.00253(10) 0.00197(14)
Cl 0.0631(7) 0.0306(5) 0.0453(6) 0.0040(4) 0.0133(5) 0.0026(5)
P 0.0388(5) 0.0287(5) 0.0264(5) -0.0005(4) 0.0055(4) 0.0033(4)
N1 0.0235(14) 0.0259(15) 0.0278(15) 0.0010(12) -0.0003(12) -0.0020(12)
N2 0.0237(15) 0.0304(16) 0.0277(15) 0.0019(12) -0.0014(12) -0.0020(12)
C1 0.0209(17) 0.0265(18) 0.0282(18) 0.0050(14) 0.0027(14) -0.0025(14)
C2 0.033(2) 0.0276(19) 0.039(2) -0.0068(16) -0.0005(16) -0.0010(16)
C3 0.036(2) 0.030(2) 0.037(2) -0.0042(16) -0.0049(17) -0.0064(16)
C11 0.0205(17) 0.0266(18) 0.0250(17) -0.0039(14) 0.0001(13) 0.0025(14)
C12 0.0249(18) 0.0290(19) 0.036(2) -0.0001(15) 0.0038(15) 0.0035(15)
C13 0.035(2) 0.033(2) 0.036(2) 0.0025(16) -0.0041(16) 0.0085(17)
C14 0.0213(18) 0.040(2) 0.050(2) -0.0064(19) -0.0034(17) 0.0074(16)
C15 0.0239(18) 0.040(2) 0.044(2) -0.0103(18) 0.0048(16) -0.0051(16)
C16 0.0295(19) 0.0277(19) 0.0304(19) -0.0054(15) 0.0039(15) -0.0020(15)
C17 0.032(2) 0.046(2) 0.046(2) 0.0196(19) 0.0054(18) -0.0011(18)
C18 0.117(5) 0.094(4) 0.107(5) -0.036(4) 0.080(4) -0.040(4)
C19 0.057(3) 0.050(3) 0.082(4) -0.004(3) 0.015(3) -0.020(2)
C20 0.034(2) 0.045(2) 0.035(2) 0.0028(17) 0.0065(16) -0.0060(17)
C21 0.084(4) 0.035(2) 0.069(3) 0.007(2) -0.007(3) -0.007(2)
C22 0.200(7) 0.064(4) 0.054(3) 0.005(3) 0.063(4) 0.015(4)
C31 0.0223(17) 0.0320(19) 0.0321(19) -0.0027(16) -0.0090(14) -0.0005(15)
C32 0.0239(19) 0.047(2) 0.044(2) 0.0004(19) -0.0033(16) -0.0023(17)
C33 0.025(2) 0.061(3) 0.061(3) -0.008(2) 0.0020(18) 0.002(2)
C34 0.034(2) 0.053(3) 0.068(3) -0.014(2) -0.015(2) 0.011(2)
C35 0.048(3) 0.038(2) 0.053(3) 0.002(2) -0.013(2) 0.0050(19)
C36 0.035(2) 0.031(2) 0.035(2) -0.0035(16) -0.0074(16) 0.0004(16)
C37 0.033(2) 0.072(3) 0.057(3) 0.018(2) 0.008(2) -0.005(2)
C38 0.074(4) 0.099(4) 0.055(3) 0.003(3) 0.007(3) -0.029(3)
C39 0.082(4) 0.052(3) 0.087(4) 0.009(3) 0.034(3) -0.002(3)
C40 0.046(2) 0.035(2) 0.040(2) 0.0085(17) 0.0011(19) -0.0009(18)
C41 0.048(3) 0.053(3) 0.043(2) 0.008(2) -0.0028(19) -0.013(2)
C42 0.081(3) 0.062(3) 0.042(3) 0.008(2) -0.003(2) -0.024(3)
C51 0.039(2) 0.0260(19) 0.0263(18) -0.0029(14) 0.0031(15) 0.0026(15)
C52 0.047(2) 0.047(2) 0.029(2) -0.0058(17) 0.0038(17) 0.0038(19)
C53 0.047(2) 0.044(2) 0.031(2) -0.0021(17) -0.0028(17) 0.0046(18)
C54 0.044(2) 0.048(3) 0.049(3) -0.004(2) -0.001(2) -0.001(2)
C55 0.037(2) 0.053(2) 0.042(2) -0.001(2) 0.0069(17) 0.000(2)
C56 0.046(2) 0.041(2) 0.031(2) -0.0032(17) 0.0074(17) 0.0031(18)
C61 0.040(2) 0.031(2) 0.0288(19) 0.0007(15) 0.0060(16) 0.0013(16)
C62 0.048(2) 0.044(2) 0.047(2) 0.012(2) 0.016(2) 0.0088(19)
C63 0.068(3) 0.067(3) 0.055(3) 0.022(2) 0.027(2) 0.007(3)
C64 0.048(3) 0.085(4) 0.060(3) 0.016(3) 0.025(2) 0.008(3)
C65 0.046(3) 0.068(3) 0.052(3) 0.003(2) 0.017(2) 0.018(2)
C66 0.045(2) 0.042(2) 0.041(2) 0.0034(18) 0.0104(18) 0.0098(19)

loop_
_atom_type_symbol
_atom_type_description
_atom_type_scat_dispersion_real
_atom_type_scat_dispersion_imag
_atom_type_scat_source
C C 0.0033 0.0016 'International Tables Vol C Tables 4.2.6.8 and 6.1.1.4'
H H 0.0000 0.0000 'International Tables Vol C Tables 4.2.6.8 and 6.1.1.4'
N N 0.0061 0.0033 'International Tables Vol C Tables 4.2.6.8 and 6.1.1.4'
P P 0.1023 0.0942 'International Tables Vol C Tables 4.2.6.8 and 6.1.1.4'
Cl Cl 0.1484 0.1585 'International Tables Vol C Tables 4.2.6.8 and 6.1.1.4'
Pd Pd -0.9988 1.0072 'International Tables Vol C Tables 4.2.6.8 and 6.1.1.4'

loop_
_geom_angle_atom_site_label_1
_geom_angle_atom_site_label_2
_geom_angle_atom_site_label_3
_geom_angle
C1 Pd P 164.03(9)
C51 P C61 104.01(16)
C51 P Cl 98.79(12)
C61 P Cl 97.56(12)
C51 P Pd 114.39(11)
C61 P Pd 119.78(12)
Cl P Pd 118.91(5)
C1 N1 C2 112.3(3)
C1 N1 C11 123.4(3)
C2 N1 C11 124.3(3)
C1 N2 C3 112.4(3)
C1 N2 C31 124.3(3)
C3 N2 C31 123.2(3)
N2 C1 N1 102.3(3)
N2 C1 Pd 132.8(2)
N1 C1 Pd 124.7(2)
C3 C2 N1 106.7(3)
C2 C3 N2 106.3(3)
C12 C11 C16 123.5(3)
C12 C11 N1 118.1(3)
C16 C11 N1 118.4(3)
C11 C12 C13 117.3(3)
C11 C12 C17 122.6(3)
C13 C12 C17 120.1(3)
C14 C13 C12 121.0(3)
C13 C14 C15 119.9(3)
C14 C15 C16 121.7(3)
C11 C16 C15 116.6(3)
C11 C16 C20 122.5(3)
C15 C16 C20 121.0(3)
C19 C17 C12 112.9(3)
C19 C17 C18 110.0(4)
C12 C17 C18 110.4(3)
C22 C20 C21 110.6(4)
C22 C20 C16 110.5(3)
C21 C20 C16 112.4(3)
C32 C31 C36 123.6(3)
C32 C31 N2 119.0(3)
C36 C31 N2 117.5(3)
C31 C32 C33 117.2(4)
C31 C32 C37 121.7(3)
C33 C32 C37 121.1(4)
C34 C33 C32 120.9(4)
C35 C34 C33 120.7(4)
C34 C35 C36 121.1(4)
C31 C36 C35 116.6(4)
C31 C36 C40 121.5(3)
C35 C36 C40 121.8(3)
C32 C37 C39 111.2(4)
C32 C37 C38 112.5(4)
C39 C37 C38 111.0(4)
C36 C40 C41 110.2(3)
C36 C40 C42 114.1(3)
C41 C40 C42 109.7(3)
C52 C51 C56 110.5(3)
C52 C51 P 117.5(2)
C56 C51 P 109.7(2)
C53 C52 C51 112.2(3)
C54 C53 C52 111.3(3)
C55 C54 C53 111.0(3)
C54 C55 C56 111.5(3)
C55 C56 C51 112.5(3)
C66 C61 C62 109.5(3)
C66 C61 P 111.1(2)
C62 C61 P 110.3(2)
C63 C62 C61 110.6(3)
C64 C63 C62 111.6(4)
C65 C64 C63 111.3(4)
C64 C65 C66 111.4(3)
C61 C66 C65 111.0(3)

loop_
_geom_bond_atom_site_label_1
_geom_bond_atom_site_label_2
_geom_bond_distance
Pd C1 2.043(3)
Pd P 2.1763(10)
Cl P 2.1114(13)
P C51 1.841(4)
P C61 1.848(3)
N1 C1 1.369(4)
N1 C2 1.379(4)
N1 C11 1.446(4)
N2 C1 1.363(4)
N2 C3 1.386(4)
N2 C31 1.450(4)
C2 C3 1.343(5)
C11 C12 1.391(5)
C11 C16 1.391(4)
C12 C13 1.392(5)
C12 C17 1.520(5)
C13 C14 1.378(5)
C14 C15 1.378(5)
C15 C16 1.393(5)
C16 C20 1.516(5)
C17 C19 1.505(6)
C17 C18 1.520(6)
C20 C22 1.512(6)
C20 C21 1.515(5)
C31 C32 1.386(5)
C31 C36 1.400(5)
C32 C33 1.393(5)
C32 C37 1.521(5)
C33 C34 1.380(6)
C34 C35 1.370(6)
C35 C36 1.401(5)
C36 C40 1.514(5)
C37 C39 1.523(6)
C37 C38 1.530(6)
C40 C41 1.527(5)
C40 C42 1.542(5)
C51 C52 1.534(5)
C51 C56 1.535(5)
C52 C53 1.522(5)
C53 C54 1.517(5)
C54 C55 1.515(5)
C55 C56 1.531(5)
C61 C66 1.525(5)
C61 C62 1.541(5)
C62 C63 1.527(5)
C63 C64 1.516(6)
C64 C65 1.509(6)
C65 C66 1.527(5)

loop_
_geom_torsion_atom_site_label_1
_geom_torsion_atom_site_label_2
_geom_torsion_atom_site_label_3
_geom_torsion_atom_site_label_4
_geom_torsion
C1 Pd P C51 -43.4(4)
C1 Pd P C61 81.1(4)
C1 Pd P Cl -159.6(3)
C3 N2 C1 N1 -0.8(3)
C31 N2 C1 N1 175.6(3)
C3 N2 C1 Pd 174.0(2)
C31 N2 C1 Pd -9.6(5)
C2 N1 C1 N2 0.5(3)
C11 N1 C1 N2 -179.3(3)
C2 N1 C1 Pd -174.8(2)
C11 N1 C1 Pd 5.3(4)
P Pd C1 N2 -133.4(3)
P Pd C1 N1 40.4(5)
C1 N1 C2 C3 -0.1(4)
C11 N1 C2 C3 179.7(3)
N1 C2 C3 N2 -0.4(4)
C1 N2 C3 C2 0.8(4)
C31 N2 C3 C2 -175.6(3)
C1 N1 C11 C12 -96.4(4)
C2 N1 C11 C12 83.9(4)
C1 N1 C11 C16 85.4(4)
C2 N1 C11 C16 -94.3(4)
C16 C11 C12 C13 1.1(5)
N1 C11 C12 C13 -177.0(3)
C16 C11 C12 C17 -177.3(3)
N1 C11 C12 C17 4.6(5)
C11 C12 C13 C14 -1.7(5)
C17 C12 C13 C14 176.6(3)
C12 C13 C14 C15 1.1(5)
C13 C14 C15 C16 0.4(5)
C12 C11 C16 C15 0.3(5)
N1 C11 C16 C15 178.4(3)
C12 C11 C16 C20 -178.8(3)
N1 C11 C16 C20 -0.7(5)
C14 C15 C16 C11 -1.0(5)
C14 C15 C16 C20 178.1(3)
C11 C12 C17 C19 -116.4(4)
C13 C12 C17 C19 65.3(5)
C11 C12 C17 C18 120.0(4)
C13 C12 C17 C18 -58.2(5)
C11 C16 C20 C22 112.6(4)
C15 C16 C20 C22 -66.4(5)
C11 C16 C20 C21 -123.4(4)
C15 C16 C20 C21 57.6(5)
C1 N2 C31 C32 89.9(4)
C3 N2 C31 C32 -94.1(4)
C1 N2 C31 C36 -91.0(4)
C3 N2 C31 C36 85.0(4)
C36 C31 C32 C33 -1.7(5)
N2 C31 C32 C33 177.3(3)
C36 C31 C32 C37 179.0(4)
N2 C31 C32 C37 -1.9(5)
C31 C32 C33 C34 1.0(6)
C37 C32 C33 C34 -179.7(4)
C32 C33 C34 C35 0.0(6)
C33 C34 C35 C36 -0.4(6)
C32 C31 C36 C35 1.4(5)
N2 C31 C36 C35 -177.7(3)
C32 C31 C36 C40 -174.8(3)
N2 C31 C36 C40 6.2(5)
C34 C35 C36 C31 -0.3(6)
C34 C35 C36 C40 175.9(4)
C31 C32 C37 C39 96.2(4)
C33 C32 C37 C39 -83.1(5)
C31 C32 C37 C38 -138.6(4)
C33 C32 C37 C38 42.2(5)
C31 C36 C40 C41 92.3(4)
C35 C36 C40 C41 -83.6(4)
C31 C36 C40 C42 -143.7(4)
C35 C36 C40 C42 40.3(5)
C61 P C51 C52 43.1(3)
Cl P C51 C52 -57.0(3)
Pd P C51 C52 175.6(2)
C61 P C51 C56 170.4(2)
Cl P C51 C56 70.3(2)
Pd P C51 C56 -57.1(3)
C56 C51 C52 C53 53.1(4)
P C51 C52 C53 -180.0(3)
C51 C52 C53 C54 -55.9(4)
C52 C53 C54 C55 56.7(4)
C53 C54 C55 C56 -55.8(5)
C54 C55 C56 C51 54.3(4)
C52 C51 C56 C55 -52.3(4)
P C51 C56 C55 176.6(3)
C51 P C61 C66 -173.5(3)
Cl P C61 C66 -72.4(3)
Pd P C61 C66 57.2(3)
C51 P C61 C62 64.9(3)
Cl P C61 C62 166.0(3)
Pd P C61 C62 -64.4(3)
C66 C61 C62 C63 57.0(4)
P C61 C62 C63 179.6(3)
C61 C62 C63 C64 -56.1(5)
C62 C63 C64 C65 54.9(5)
C63 C64 C65 C66 -55.0(5)
C62 C61 C66 C65 -57.5(4)
P C61 C66 C65 -179.5(3)
C64 C65 C66 C61 56.9(5)
